data_7718081
loop_
_publ_author_name
'Bhardwaj, Varusha'
'Sankar, Muniappan'

_publ_section_title
;
 Synthesis, spectral and electrochemical studies of electron-deficient
 nitrile porphyrins and their utilization in selective cyanide sensing.
;
_journal_issue 13
_journal_name_full 'Dalton transactions (Cambridge, England : 2003)'
_journal_page_first 5406
_journal_page_last 5418
_journal_paper_doi 10.1039/d4dt03528c
_journal_volume 54
_journal_year 2025
_chemical_formula_moiety '2(C46 H26 Cu N6), C H Cl3 '
_chemical_formula_sum 'C93 H53 Cl3 Cu2 N12'
_chemical_formula_weight 1571.90
_chemical_name_common 'Dicyano-meso-tetraphenylporphyrinatocopper(II) complex'
_chemical_name_systematic 2,3-Dicyano-5,10,15,20-tetraphenylporphyrinatocopper(II)
_space_group_crystal_system monoclinic
_space_group_IT_number 14
_space_group_name_Hall '-P 2yn'
_space_group_name_H-M_alt 'P 1 21/n 1'
_atom_sites_solution_hydrogens geom
_audit_creation_method SHELXL-2018/3
_audit_update_record
;
2024-08-16 deposited with the CCDC.	2025-02-17 downloaded from the CCDC.
;
_cell_angle_alpha 90
_cell_angle_beta 96.239(2)
_cell_angle_gamma 90
_cell_formula_units_Z 2
_cell_length_a 13.8547(7)
_cell_length_b 10.7681(6)
_cell_length_c 24.9017(14)
_cell_measurement_reflns_used 9948
_cell_measurement_temperature 296(2)
_cell_measurement_theta_max 28.61
_cell_measurement_theta_min 3.00
_cell_volume 3693.1(3)
_computing_cell_refinement 'APEX3/SAINT (Bruker, 2016)'
_computing_data_collection 'APEX3 (Bruker, 2016)'
_computing_data_reduction 'SAINT/XPREP (Bruker, 2016)'
_computing_structure_refinement 'SHELXL-2018/3 (Sheldrick, 2018)'
_computing_structure_solution 'SHELXT-2018/2 (Sheldrick, 2018)'
_diffrn_ambient_temperature 296(2)
_diffrn_measured_fraction_theta_full 0.998
_diffrn_measured_fraction_theta_max 0.998
_diffrn_measurement_device_type 'Bruker D8 VENTURE diffractometer with PHOTON II detector'
_diffrn_measurement_method '\w and \f scan'
_diffrn_radiation_monochromator graphite
_diffrn_radiation_source 'fine-focus sealed tube'
_diffrn_radiation_type MoK\a
_diffrn_radiation_wavelength 0.71073
_diffrn_reflns_av_R_equivalents 0.0661
_diffrn_reflns_av_unetI/netI 0.0236
_diffrn_reflns_Laue_measured_fraction_full 0.998
_diffrn_reflns_Laue_measured_fraction_max 0.998
_diffrn_reflns_limit_h_max 18
_diffrn_reflns_limit_h_min -18
_diffrn_reflns_limit_k_max 14
_diffrn_reflns_limit_k_min -14
_diffrn_reflns_limit_l_max 33
_diffrn_reflns_limit_l_min -33
_diffrn_reflns_number 161008
_diffrn_reflns_point_group_measured_fraction_full 0.998
_diffrn_reflns_point_group_measured_fraction_max 0.998
_diffrn_reflns_theta_full 25.242
_diffrn_reflns_theta_max 28.711
_diffrn_reflns_theta_min 2.590
_exptl_absorpt_coefficient_mu 0.744
_exptl_absorpt_correction_T_max 0.7458
_exptl_absorpt_correction_T_min 0.6049
_exptl_absorpt_correction_type multi-scan
_exptl_absorpt_process_details 'SADABS (Bruker, 2016)'
_exptl_crystal_colour blue
_exptl_crystal_density_diffrn 1.414
_exptl_crystal_description block
_exptl_crystal_F_000 1608
_exptl_crystal_recrystallization_method 'Re-crystallisation from solvent: Chloroform/Methanol'
_exptl_crystal_size_max 0.360
_exptl_crystal_size_mid 0.128
_exptl_crystal_size_min 0.100
_refine_diff_density_max 0.682
_refine_diff_density_min -0.566
_refine_diff_density_rms 0.057
_refine_ls_extinction_method none
_refine_ls_goodness_of_fit_ref 1.088
_refine_ls_hydrogen_treatment constr
_refine_ls_matrix_type full
_refine_ls_number_parameters 514
_refine_ls_number_reflns 9550
_refine_ls_number_restraints 48
_refine_ls_restrained_S_all 1.116
_refine_ls_R_factor_all 0.0617
_refine_ls_R_factor_gt 0.0437
_refine_ls_shift/su_max 0.001
_refine_ls_shift/su_mean 0.000
_refine_ls_structure_factor_coef Fsqd
_refine_ls_weighting_details 'w=1/[\s^2^(Fo^2^)+(0.0569P)^2^+2.5333P] where P=(Fo^2^+2Fc^2^)/3'
_refine_ls_weighting_scheme calc
_refine_ls_wR_factor_gt 0.1167
_refine_ls_wR_factor_ref 0.1344
_reflns_Friedel_coverage 0.000
_reflns_number_gt 7408
_reflns_number_total 9550
_reflns_threshold_expression 'I > 2\s(I)'
_cod_data_source_file d4dt03528c2.cif
_cod_data_source_block shelx
_cod_depositor_comments
;
The following automatic conversions were performed:

data item '_exptl_absorpt_correction_type' value 'MULTI-SCAN' was
changed to 'multi-scan' in accordance with the
/home/data/users/saulius/crontab/automatic-downloads/rss-feeds/RSC/lib/dictionaries/cif_core.dic
dictionary named 'cif_core.dic' version 2.4.2 last updated on
2011-04-26.

Automatic conversion script
Id: cif_fix_values 8170 2020-07-09 18:12:32Z antanas 

 Adding full bibliography for 7718081.cif.
;
_cod_original_sg_symbol_H-M 'P 21/n'
_cod_database_code 7718081
_shelx_shelxl_version_number 2018/3
_shelx_space_group_comment
;
The symmetry employed for this shelxl refinement is uniquely defined
by the following loop, which should always be used as a source of
symmetry information in preference to the above space-group names.
They are only intended as comments.
;
_shelx_estimated_absorpt_t_min 0.776
_shelx_estimated_absorpt_t_max 0.929

loop_
_space_group_symop_operation_xyz
'x, y, z'
'-x+1/2, y+1/2, -z+1/2'
'-x, -y, -z'
'x-1/2, -y-1/2, z-1/2'

loop_
_atom_site_label
_atom_site_type_symbol
_atom_site_fract_x
_atom_site_fract_y
_atom_site_fract_z
_atom_site_U_iso_or_equiv
_atom_site_adp_type
_atom_site_occupancy
_atom_site_site_symmetry_order
_atom_site_calc_flag
_atom_site_refinement_flags_posn
_atom_site_refinement_flags_adp
_atom_site_refinement_flags_occupancy
_atom_site_disorder_assembly
_atom_site_disorder_group
Cu1 Cu 0.42654(2) 0.75157(2) 0.47045(2) 0.03455(8) Uani 1 1 d . . . . .
C1 C 0.59309(15) 0.9164(2) 0.44726(8) 0.0388(4) Uani 1 1 d . . . . .
C2 C 0.68080(17) 0.9697(2) 0.47387(9) 0.0486(5) Uani 1 1 d . . . . .
H26 H 0.718942 1.030106 0.459789 0.058 Uiso 1 1 calc R U . . .
C3 C 0.69752(17) 0.9164(2) 0.52277(9) 0.0492(5) Uani 1 1 d . . . . .
H25 H 0.748903 0.933402 0.548962 0.059 Uiso 1 1 calc R U . . .
C4 C 0.62085(15) 0.8279(2) 0.52692(8) 0.0399(4) Uani 1 1 d . . . . .
C5 C 0.62130(15) 0.7391(2) 0.56724(8) 0.0380(4) Uani 1 1 d . . . . .
C6 C 0.54581(15) 0.6545(2) 0.57154(8) 0.0373(4) Uani 1 1 d . . . . .
C7 C 0.54310(15) 0.5645(2) 0.61357(8) 0.0393(4) Uani 1 1 d . . . . .
C8 C 0.45077(16) 0.5153(2) 0.60850(8) 0.0397(4) Uani 1 1 d . . . . .
C9 C 0.39794(15) 0.5729(2) 0.56241(8) 0.0374(4) Uani 1 1 d . . . . .
C10 C 0.29879(15) 0.5552(2) 0.54503(8) 0.0390(4) Uani 1 1 d . . . . .
C11 C 0.25109(15) 0.6118(2) 0.49996(9) 0.0432(5) Uani 1 1 d . . . . .
C12 C 0.14872(17) 0.5962(3) 0.48226(10) 0.0552(6) Uani 1 1 d . . . . .
H19 H 0.104449 0.551183 0.499993 0.066 Uiso 1 1 calc R U . . .
C13 C 0.12943(17) 0.6581(3) 0.43589(11) 0.0559(6) Uani 1 1 d . . . . .
H18 H 0.069300 0.664761 0.415506 0.067 Uiso 1 1 calc R U . . .
C14 C 0.21961(16) 0.7128(2) 0.42332(9) 0.0436(5) Uani 1 1 d . . . . .
C15 C 0.23031(16) 0.7777(2) 0.37602(9) 0.0405(5) Uani 1 1 d . . . . .
C16 C 0.31779(15) 0.8262(2) 0.36372(8) 0.0390(4) Uani 1 1 d . . . . .
C17 C 0.33240(16) 0.8824(2) 0.31277(9) 0.0445(5) Uani 1 1 d . . . . .
H6 H 0.286438 0.890254 0.282842 0.053 Uiso 1 1 calc R U . . .
C18 C 0.42523(17) 0.9213(2) 0.31667(9) 0.0447(5) Uani 1 1 d . . . . .
H7 H 0.456010 0.959261 0.289628 0.054 Uiso 1 1 calc R U . . .
C19 C 0.46792(15) 0.8930(2) 0.37064(8) 0.0375(4) Uani 1 1 d . . . . .
C20 C 0.55752(15) 0.93722(19) 0.39330(8) 0.0368(4) Uani 1 1 d . . . . .
C21 C 0.61903(15) 1.0082(2) 0.35812(8) 0.0386(4) Uani 1 1 d . . . . .
C22 C 0.6632(2) 0.9471(2) 0.31848(10) 0.0543(6) Uani 1 1 d . . . . .
H12 H 0.654207 0.862036 0.313722 0.065 Uiso 1 1 calc R U . . .
C23 C 0.7207(2) 1.0117(3) 0.28577(12) 0.0672(8) Uani 1 1 d . . . . .
H11 H 0.749786 0.969749 0.259133 0.081 Uiso 1 1 calc R U . . .
C24 C 0.7350(2) 1.1371(3) 0.29242(12) 0.0677(8) Uani 1 1 d . . . . .
H8 H 0.774428 1.179969 0.270835 0.081 Uiso 1 1 calc R U . . .
C25 C 0.6906(2) 1.1984(3) 0.33104(12) 0.0604(7) Uani 1 1 d . . . . .
H9 H 0.699332 1.283609 0.335309 0.073 Uiso 1 1 calc R U . . .
C26 C 0.63279(17) 1.1350(2) 0.36396(10) 0.0479(5) Uani 1 1 d . . . . .
H10 H 0.603088 1.177851 0.390107 0.057 Uiso 1 1 calc R U . . .
C27 C 0.70970(16) 0.7342(2) 0.60773(9) 0.0435(5) Uani 1 1 d . . . . .
C28 C 0.7900(2) 0.6679(4) 0.59659(12) 0.0725(9) Uani 1 1 d . . . . .
H20 H 0.789203 0.625809 0.563924 0.087 Uiso 1 1 calc R U . . .
C29 C 0.8720(2) 0.6633(5) 0.63373(15) 0.0909(12) Uani 1 1 d . . . . .
H21 H 0.925809 0.617515 0.626163 0.109 Uiso 1 1 calc R U . . .
C30 C 0.8736(3) 0.7263(4) 0.68164(15) 0.0829(11) Uani 1 1 d . . . . .
H22 H 0.928789 0.723640 0.706466 0.099 Uiso 1 1 calc R U . . .
C31 C 0.7957(3) 0.7919(3) 0.69289(12) 0.0731(9) Uani 1 1 d . . . . .
H23 H 0.797452 0.834591 0.725452 0.088 Uiso 1 1 calc R U . . .
C32 C 0.7125(2) 0.7966(3) 0.65621(10) 0.0559(6) Uani 1 1 d . . . . .
H24 H 0.658800 0.841768 0.664399 0.067 Uiso 1 1 calc R U . . .
C33 C 0.24045(15) 0.4691(2) 0.57629(8) 0.0410(5) Uani 1 1 d . . . . .
C34 C 0.17929(18) 0.5148(3) 0.61214(10) 0.0528(6) Uani 1 1 d . . . . .
H4 H 0.173778 0.600073 0.617012 0.063 Uiso 1 1 calc R U . . .
C35 C 0.1262(2) 0.4336(3) 0.64080(12) 0.0657(8) Uani 1 1 d . . . . .
H3 H 0.086499 0.464407 0.665488 0.079 Uiso 1 1 calc R U . . .
C36 C 0.1324(2) 0.3072(3) 0.63268(12) 0.0652(8) Uani 1 1 d . . . . .
H2 H 0.096677 0.252879 0.651787 0.078 Uiso 1 1 calc R U . . .
C37 C 0.1912(2) 0.2618(3) 0.59645(13) 0.0642(7) Uani 1 1 d . . . . .
H1 H 0.194910 0.176640 0.590872 0.077 Uiso 1 1 calc R U . . .
C38 C 0.2451(2) 0.3416(2) 0.56815(10) 0.0535(6) Uani 1 1 d . . . . .
H5 H 0.284686 0.309897 0.543555 0.064 Uiso 1 1 calc R U . . .
C39 C 0.14300(15) 0.7981(2) 0.33562(9) 0.0424(5) Uani 1 1 d . . . . .
C40 C 0.10648(19) 0.7060(3) 0.30047(11) 0.0549(6) Uani 1 1 d . . . . .
H16 H 0.133849 0.627031 0.302657 0.066 Uiso 1 1 calc R U . . .
C41 C 0.0290(2) 0.7313(3) 0.26192(11) 0.0603(7) Uani 1 1 d . . . . .
H15 H 0.005041 0.669254 0.238101 0.072 Uiso 1 1 calc R U . . .
C42 C -0.01254(18) 0.8466(3) 0.25863(10) 0.0552(6) Uani 1 1 d . . . . .
H14 H -0.064221 0.862849 0.232522 0.066 Uiso 1 1 calc R U . . .
C43 C 0.0218(2) 0.9376(3) 0.29357(13) 0.0651(7) Uani 1 1 d . . . . .
H13 H -0.006969 1.015754 0.291637 0.078 Uiso 1 1 calc R U . . .
C44 C 0.0996(2) 0.9136(2) 0.33209(12) 0.0599(7) Uani 1 1 d . . . . .
H17 H 0.122897 0.976096 0.355816 0.072 Uiso 1 1 calc R U . . .
C45 C 0.61811(18) 0.5254(2) 0.65393(10) 0.0483(5) Uani 1 1 d . . . . .
C46 C 0.41914(18) 0.4312(2) 0.64729(9) 0.0464(5) Uani 1 1 d . . . . .
N1 N 0.55438(12) 0.83431(17) 0.48129(7) 0.0377(4) Uani 1 1 d . . . . .
N2 N 0.45773(12) 0.65519(17) 0.53965(7) 0.0367(4) Uani 1 1 d . . . . .
N3 N 0.29255(12) 0.68613(18) 0.46352(7) 0.0398(4) Uani 1 1 d . . . . .
N4 N 0.40225(12) 0.83007(17) 0.39828(7) 0.0369(4) Uani 1 1 d . . . . .
N5 N 0.4016(2) 0.3683(2) 0.68179(9) 0.0680(7) Uani 1 1 d . . . . .
N6 N 0.67399(18) 0.4868(3) 0.68669(10) 0.0684(7) Uani 1 1 d . . . . .
C47 C 0.9682(17) 0.0671(17) 0.4752(9) 0.37(2) Uani 0.5 1 d D U P A -1
H47 H 0.921076 0.065490 0.501803 0.449 Uiso 0.5 1 calc R U P A -1
Cl1 Cl 0.9148(5) 0.1070(8) 0.4165(3) 0.290(3) Uani 0.5 1 d D U P A -1
Cl2 Cl 1.0494(8) 0.1782(11) 0.4906(7) 0.597(11) Uani 0.5 1 d D U P A -1
Cl3 Cl 1.0261(10) -0.0646(7) 0.4758(5) 0.376(6) Uani 0.5 1 d D U P A -1

loop_
_atom_site_aniso_label
_atom_site_aniso_U_11
_atom_site_aniso_U_22
_atom_site_aniso_U_33
_atom_site_aniso_U_23
_atom_site_aniso_U_13
_atom_site_aniso_U_12
Cu1 0.03129(13) 0.04180(15) 0.03052(13) 0.00145(10) 0.00323(9) -0.00401(10)
C1 0.0360(10) 0.0443(11) 0.0365(10) 0.0019(8) 0.0059(8) -0.0066(8)
C2 0.0423(11) 0.0576(14) 0.0451(12) 0.0040(10) 0.0004(9) -0.0161(10)
C3 0.0429(11) 0.0621(15) 0.0415(12) 0.0008(10) -0.0008(9) -0.0173(11)
C4 0.0336(10) 0.0541(12) 0.0318(10) -0.0001(9) 0.0027(8) -0.0069(9)
C5 0.0316(9) 0.0527(12) 0.0301(9) -0.0009(8) 0.0044(7) -0.0019(8)
C6 0.0353(10) 0.0469(11) 0.0298(9) 0.0017(8) 0.0039(7) 0.0013(8)
C7 0.0397(10) 0.0439(11) 0.0342(10) 0.0021(8) 0.0034(8) 0.0019(9)
C8 0.0437(11) 0.0398(10) 0.0360(10) 0.0012(8) 0.0064(8) -0.0015(9)
C9 0.0376(10) 0.0428(11) 0.0324(9) 0.0015(8) 0.0062(8) -0.0022(8)
C10 0.0366(10) 0.0443(11) 0.0369(10) 0.0015(8) 0.0068(8) -0.0085(9)
C11 0.0356(10) 0.0532(13) 0.0404(11) 0.0054(9) 0.0028(8) -0.0077(9)
C12 0.0374(11) 0.0751(17) 0.0529(14) 0.0144(12) 0.0037(10) -0.0125(11)
C13 0.0352(11) 0.0759(18) 0.0546(14) 0.0139(13) -0.0032(10) -0.0101(11)
C14 0.0346(10) 0.0539(12) 0.0413(11) 0.0047(9) -0.0007(8) -0.0050(9)
C15 0.0360(10) 0.0472(12) 0.0369(10) 0.0024(8) -0.0020(8) -0.0032(9)
C16 0.0387(10) 0.0430(11) 0.0344(10) 0.0014(8) -0.0009(8) -0.0019(9)
C17 0.0443(11) 0.0530(13) 0.0350(10) 0.0041(9) -0.0013(8) -0.0034(10)
C18 0.0472(12) 0.0509(12) 0.0357(10) 0.0070(9) 0.0034(9) -0.0053(10)
C19 0.0373(10) 0.0408(10) 0.0344(10) 0.0015(8) 0.0047(8) -0.0019(8)
C20 0.0349(9) 0.0388(10) 0.0370(10) 0.0019(8) 0.0053(8) -0.0031(8)
C21 0.0348(10) 0.0445(11) 0.0364(10) 0.0052(8) 0.0039(8) -0.0030(8)
C22 0.0631(15) 0.0494(13) 0.0536(14) 0.0040(11) 0.0207(12) 0.0024(12)
C23 0.0679(17) 0.079(2) 0.0602(16) 0.0115(14) 0.0299(14) 0.0054(15)
C24 0.0535(15) 0.085(2) 0.0661(17) 0.0270(16) 0.0115(13) -0.0161(14)
C25 0.0575(15) 0.0533(14) 0.0675(17) 0.0157(13) -0.0068(13) -0.0188(13)
C26 0.0484(12) 0.0465(12) 0.0476(12) 0.0017(10) 0.0002(10) -0.0073(10)
C27 0.0377(10) 0.0564(13) 0.0355(10) 0.0029(9) -0.0004(8) -0.0070(9)
C28 0.0454(14) 0.122(3) 0.0488(15) -0.0069(16) -0.0011(11) 0.0130(16)
C29 0.0454(15) 0.149(4) 0.075(2) 0.012(2) -0.0079(14) 0.016(2)
C30 0.065(2) 0.107(3) 0.069(2) 0.0280(19) -0.0294(16) -0.0250(19)
C31 0.097(2) 0.0703(18) 0.0459(15) 0.0013(13) -0.0221(15) -0.0232(18)
C32 0.0697(17) 0.0534(14) 0.0425(12) -0.0038(11) -0.0035(11) -0.0037(13)
C33 0.0379(10) 0.0493(12) 0.0359(10) 0.0035(9) 0.0038(8) -0.0099(9)
C34 0.0480(13) 0.0593(15) 0.0527(14) -0.0031(11) 0.0127(10) -0.0087(11)
C35 0.0513(14) 0.095(2) 0.0540(15) 0.0023(15) 0.0198(12) -0.0125(15)
C36 0.0574(16) 0.076(2) 0.0630(17) 0.0204(15) 0.0102(13) -0.0203(15)
C37 0.0696(18) 0.0504(15) 0.0728(19) 0.0107(13) 0.0088(15) -0.0149(13)
C38 0.0603(15) 0.0508(13) 0.0509(13) -0.0005(11) 0.0135(11) -0.0087(12)
C39 0.0348(10) 0.0521(12) 0.0393(11) 0.0070(9) -0.0001(8) -0.0047(9)
C40 0.0475(13) 0.0597(14) 0.0547(14) -0.0092(12) -0.0067(11) 0.0048(12)
C41 0.0494(14) 0.0780(19) 0.0507(14) -0.0128(13) -0.0082(11) 0.0005(13)
C42 0.0428(12) 0.0727(17) 0.0475(13) 0.0144(12) -0.0066(10) -0.0052(12)
C43 0.0590(16) 0.0533(15) 0.0782(19) 0.0139(14) -0.0148(14) 0.0037(13)
C44 0.0581(15) 0.0470(13) 0.0694(17) 0.0008(12) -0.0170(13) -0.0039(12)
C45 0.0475(12) 0.0521(13) 0.0450(12) 0.0056(10) 0.0030(10) 0.0006(10)
C46 0.0532(13) 0.0446(12) 0.0406(11) 0.0026(9) 0.0013(9) -0.0067(10)
N1 0.0359(8) 0.0470(10) 0.0302(8) 0.0019(7) 0.0033(6) -0.0057(7)
N2 0.0324(8) 0.0445(9) 0.0333(8) 0.0020(7) 0.0043(6) -0.0041(7)
N3 0.0343(8) 0.0478(10) 0.0366(9) 0.0056(7) 0.0010(7) -0.0059(7)
N4 0.0339(8) 0.0439(9) 0.0325(8) 0.0009(7) 0.0023(6) -0.0038(7)
N5 0.0821(17) 0.0676(15) 0.0529(13) 0.0163(11) 0.0003(12) -0.0233(13)
N6 0.0634(14) 0.0739(16) 0.0648(15) 0.0197(12) -0.0077(12) 0.0050(12)
C47 0.23(2) 0.49(4) 0.38(3) -0.32(3) -0.13(2) 0.10(3)
Cl1 0.216(6) 0.365(10) 0.290(8) 0.025(7) 0.035(5) -0.003(6)
Cl2 0.304(12) 0.67(2) 0.85(3) 0.08(3) 0.248(15) -0.011(16)
Cl3 0.383(13) 0.267(9) 0.452(16) -0.087(9) -0.070(12) -0.047(9)

loop_
_atom_type_symbol
_atom_type_description
_atom_type_scat_dispersion_real
_atom_type_scat_dispersion_imag
_atom_type_scat_source
C C 0.0033 0.0016 'International Tables Vol C Tables 4.2.6.8 and 6.1.1.4'
H H 0.0000 0.0000 'International Tables Vol C Tables 4.2.6.8 and 6.1.1.4'
N N 0.0061 0.0033 'International Tables Vol C Tables 4.2.6.8 and 6.1.1.4'
Cu Cu 0.3201 1.2651 'International Tables Vol C Tables 4.2.6.8 and 6.1.1.4'
Cl Cl 0.1484 0.1585 'International Tables Vol C Tables 4.2.6.8 and 6.1.1.4'

loop_
_geom_angle_atom_site_label_1
_geom_angle_atom_site_label_2
_geom_angle_atom_site_label_3
_geom_angle
_geom_angle_site_symmetry_1
_geom_angle_site_symmetry_3
_geom_angle_publ_flag
N1 Cu1 N3 173.30(8) . . ?
N1 Cu1 N4 89.59(7) . . ?
N3 Cu1 N4 90.44(7) . . ?
N1 Cu1 N2 90.55(7) . . ?
N3 Cu1 N2 90.18(7) . . ?
N4 Cu1 N2 173.47(7) . . ?
N1 C1 C20 125.15(19) . . ?
N1 C1 C2 109.86(18) . . ?
C20 C1 C2 124.78(19) . . ?
C3 C2 C1 107.5(2) . . ?
C3 C2 H26 126.3 . . ?
C1 C2 H26 126.3 . . ?
C2 C3 C4 107.00(19) . . ?
C2 C3 H25 126.5 . . ?
C4 C3 H25 126.5 . . ?
N1 C4 C5 125.40(19) . . ?
N1 C4 C3 109.77(18) . . ?
C5 C4 C3 124.31(19) . . ?
C4 C5 C6 124.03(19) . . ?
C4 C5 C27 116.75(19) . . ?
C6 C5 C27 119.21(19) . . ?
N2 C6 C5 124.98(19) . . ?
N2 C6 C7 109.42(18) . . ?
C5 C6 C7 125.18(19) . . ?
C8 C7 C45 123.3(2) . . ?
C8 C7 C6 106.95(18) . . ?
C45 C7 C6 129.8(2) . . ?
C7 C8 C46 122.2(2) . . ?
C7 C8 C9 107.19(18) . . ?
C46 C8 C9 130.4(2) . . ?
N2 C9 C10 124.86(19) . . ?
N2 C9 C8 109.28(18) . . ?
C10 C9 C8 125.73(19) . . ?
C11 C10 C9 123.69(19) . . ?
C11 C10 C33 117.19(18) . . ?
C9 C10 C33 119.12(19) . . ?
N3 C11 C10 126.41(19) . . ?
N3 C11 C12 109.31(19) . . ?
C10 C11 C12 124.2(2) . . ?
C13 C12 C11 107.6(2) . . ?
C13 C12 H19 126.2 . . ?
C11 C12 H19 126.2 . . ?
C12 C13 C14 107.1(2) . . ?
C12 C13 H18 126.4 . . ?
C14 C13 H18 126.4 . . ?
N3 C14 C15 125.8(2) . . ?
N3 C14 C13 109.97(19) . . ?
C15 C14 C13 124.2(2) . . ?
C16 C15 C14 123.60(19) . . ?
C16 C15 C39 117.20(19) . . ?
C14 C15 C39 119.20(19) . . ?
N4 C16 C15 125.34(19) . . ?
N4 C16 C17 110.31(18) . . ?
C15 C16 C17 124.33(19) . . ?
C18 C17 C16 106.97(19) . . ?
C18 C17 H6 126.5 . . ?
C16 C17 H6 126.5 . . ?
C17 C18 C19 107.08(19) . . ?
C17 C18 H7 126.5 . . ?
C19 C18 H7 126.5 . . ?
N4 C19 C20 125.08(18) . . ?
N4 C19 C18 110.09(18) . . ?
C20 C19 C18 124.34(19) . . ?
C19 C20 C1 122.75(19) . . ?
C19 C20 C21 118.51(18) . . ?
C1 C20 C21 118.73(18) . . ?
C22 C21 C26 118.5(2) . . ?
C22 C21 C20 119.9(2) . . ?
C26 C21 C20 121.5(2) . . ?
C21 C22 C23 120.5(3) . . ?
C21 C22 H12 119.8 . . ?
C23 C22 H12 119.8 . . ?
C24 C23 C22 120.5(3) . . ?
C24 C23 H11 119.8 . . ?
C22 C23 H11 119.8 . . ?
C25 C24 C23 119.4(3) . . ?
C25 C24 H8 120.3 . . ?
C23 C24 H8 120.3 . . ?
C24 C25 C26 120.7(3) . . ?
C24 C25 H9 119.6 . . ?
C26 C25 H9 119.6 . . ?
C21 C26 C25 120.4(2) . . ?
C21 C26 H10 119.8 . . ?
C25 C26 H10 119.8 . . ?
C28 C27 C32 118.9(2) . . ?
C28 C27 C5 120.1(2) . . ?
C32 C27 C5 121.0(2) . . ?
C27 C28 C29 120.4(3) . . ?
C27 C28 H20 119.8 . . ?
C29 C28 H20 119.8 . . ?
C30 C29 C28 119.9(3) . . ?
C30 C29 H21 120.1 . . ?
C28 C29 H21 120.1 . . ?
C31 C30 C29 120.3(3) . . ?
C31 C30 H22 119.9 . . ?
C29 C30 H22 119.9 . . ?
C30 C31 C32 120.6(3) . . ?
C30 C31 H23 119.7 . . ?
C32 C31 H23 119.7 . . ?
C27 C32 C31 120.0(3) . . ?
C27 C32 H24 120.0 . . ?
C31 C32 H24 120.0 . . ?
C34 C33 C38 119.1(2) . . ?
C34 C33 C10 121.0(2) . . ?
C38 C33 C10 119.9(2) . . ?
C33 C34 C35 120.1(3) . . ?
C33 C34 H4 119.9 . . ?
C35 C34 H4 119.9 . . ?
C36 C35 C34 120.1(3) . . ?
C36 C35 H3 120.0 . . ?
C34 C35 H3 120.0 . . ?
C37 C36 C35 119.9(2) . . ?
C37 C36 H2 120.0 . . ?
C35 C36 H2 120.0 . . ?
C36 C37 C38 120.5(3) . . ?
C36 C37 H1 119.7 . . ?
C38 C37 H1 119.7 . . ?
C37 C38 C33 120.2(3) . . ?
C37 C38 H5 119.9 . . ?
C33 C38 H5 119.9 . . ?
C44 C39 C40 118.7(2) . . ?
C44 C39 C15 119.2(2) . . ?
C40 C39 C15 122.1(2) . . ?
C39 C40 C41 120.0(3) . . ?
C39 C40 H16 120.0 . . ?
C41 C40 H16 120.0 . . ?
C42 C41 C40 120.6(3) . . ?
C42 C41 H15 119.7 . . ?
C40 C41 H15 119.7 . . ?
C43 C42 C41 120.0(2) . . ?
C43 C42 H14 120.0 . . ?
C41 C42 H14 120.0 . . ?
C42 C43 C44 119.9(3) . . ?
C42 C43 H13 120.0 . . ?
C44 C43 H13 120.0 . . ?
C39 C44 C43 120.8(3) . . ?
C39 C44 H17 119.6 . . ?
C43 C44 H17 119.6 . . ?
N6 C45 C7 175.0(3) . . ?
N5 C46 C8 173.0(3) . . ?
C1 N1 C4 105.61(17) . . ?
C1 N1 Cu1 127.64(14) . . ?
C4 N1 Cu1 126.61(14) . . ?
C9 N2 C6 107.06(17) . . ?
C9 N2 Cu1 126.88(13) . . ?
C6 N2 Cu1 125.97(14) . . ?
C14 N3 C11 105.93(17) . . ?
C14 N3 Cu1 126.80(15) . . ?
C11 N3 Cu1 127.11(14) . . ?
C16 N4 C19 105.39(17) . . ?
C16 N4 Cu1 127.12(14) . . ?
C19 N4 Cu1 127.37(14) . . ?
Cl1 C47 Cl3 114.5(14) . . ?
Cl1 C47 Cl2 104.4(14) . . ?
Cl3 C47 Cl2 107.8(12) . . ?
Cl1 C47 H47 110.0 . . ?
Cl3 C47 H47 110.0 . . ?
Cl2 C47 H47 110.0 . . ?

loop_
_geom_bond_atom_site_label_1
_geom_bond_atom_site_label_2
_geom_bond_distance
_geom_bond_site_symmetry_2
_geom_bond_publ_flag
Cu1 N1 1.9748(17) . ?
Cu1 N3 1.9756(17) . ?
Cu1 N4 1.9813(17) . ?
Cu1 N2 2.0179(17) . ?
C1 N1 1.373(3) . ?
C1 C20 1.398(3) . ?
C1 C2 1.439(3) . ?
C2 C3 1.344(3) . ?
C2 H26 0.9300 . ?
C3 C4 1.439(3) . ?
C3 H25 0.9300 . ?
C4 N1 1.384(3) . ?
C4 C5 1.386(3) . ?
C5 C6 1.400(3) . ?
C5 C27 1.500(3) . ?
C6 N2 1.382(3) . ?
C6 C7 1.430(3) . ?
C7 C8 1.378(3) . ?
C7 C45 1.428(3) . ?
C8 C46 1.428(3) . ?
C8 C9 1.433(3) . ?
C9 N2 1.377(3) . ?
C9 C10 1.408(3) . ?
C10 C11 1.381(3) . ?
C10 C33 1.501(3) . ?
C11 N3 1.381(3) . ?
C11 C12 1.449(3) . ?
C12 C13 1.335(3) . ?
C12 H19 0.9300 . ?
C13 C14 1.446(3) . ?
C13 H18 0.9300 . ?
C14 N3 1.373(3) . ?
C14 C15 1.391(3) . ?
C15 C16 1.384(3) . ?
C15 C39 1.503(3) . ?
C16 N4 1.376(3) . ?
C16 C17 1.439(3) . ?
C17 C18 1.346(3) . ?
C17 H6 0.9300 . ?
C18 C19 1.441(3) . ?
C18 H7 0.9300 . ?
C19 N4 1.377(3) . ?
C19 C20 1.390(3) . ?
C20 C21 1.496(3) . ?
C21 C22 1.383(3) . ?
C21 C26 1.384(3) . ?
C22 C23 1.387(4) . ?
C22 H12 0.9300 . ?
C23 C24 1.372(5) . ?
C23 H11 0.9300 . ?
C24 C25 1.366(5) . ?
C24 H8 0.9300 . ?
C25 C26 1.387(4) . ?
C25 H9 0.9300 . ?
C26 H10 0.9300 . ?
C27 C28 1.375(4) . ?
C27 C32 1.378(3) . ?
C28 C29 1.386(4) . ?
C28 H20 0.9300 . ?
C29 C30 1.371(6) . ?
C29 H21 0.9300 . ?
C30 C31 1.345(5) . ?
C30 H22 0.9300 . ?
C31 C32 1.392(4) . ?
C31 H23 0.9300 . ?
C32 H24 0.9300 . ?
C33 C34 1.387(3) . ?
C33 C38 1.391(3) . ?
C34 C35 1.389(4) . ?
C34 H4 0.9300 . ?
C35 C36 1.380(5) . ?
C35 H3 0.9300 . ?
C36 C37 1.370(5) . ?
C36 H2 0.9300 . ?
C37 C38 1.380(4) . ?
C37 H1 0.9300 . ?
C38 H5 0.9300 . ?
C39 C44 1.380(4) . ?
C39 C40 1.382(4) . ?
C40 C41 1.387(3) . ?
C40 H16 0.9300 . ?
C41 C42 1.367(4) . ?
C41 H15 0.9300 . ?
C42 C43 1.361(4) . ?
C42 H14 0.9300 . ?
C43 C44 1.388(4) . ?
C43 H13 0.9300 . ?
C44 H17 0.9300 . ?
C45 N6 1.140(3) . ?
C46 N5 1.141(3) . ?
C47 Cl1 1.622(17) . ?
C47 Cl3 1.629(16) . ?
C47 Cl2 1.658(17) . ?
C47 H47 0.9800 . ?

loop_
_geom_torsion_atom_site_label_1
_geom_torsion_atom_site_label_2
_geom_torsion_atom_site_label_3
_geom_torsion_atom_site_label_4
_geom_torsion
_geom_torsion_site_symmetry_1
_geom_torsion_site_symmetry_2
_geom_torsion_site_symmetry_3
_geom_torsion_site_symmetry_4
_geom_torsion_publ_flag
N1 C1 C2 C3 2.7(3) . . . . ?
C20 C1 C2 C3 -172.2(2) . . . . ?
C1 C2 C3 C4 0.7(3) . . . . ?
C2 C3 C4 N1 -3.8(3) . . . . ?
C2 C3 C4 C5 168.3(2) . . . . ?
N1 C4 C5 C6 -10.2(4) . . . . ?
C3 C4 C5 C6 179.0(2) . . . . ?
N1 C4 C5 C27 168.9(2) . . . . ?
C3 C4 C5 C27 -2.0(3) . . . . ?
C4 C5 C6 N2 -6.3(3) . . . . ?
C27 C5 C6 N2 174.7(2) . . . . ?
C4 C5 C6 C7 -178.0(2) . . . . ?
C27 C5 C6 C7 2.9(3) . . . . ?
N2 C6 C7 C8 -3.1(2) . . . . ?
C5 C6 C7 C8 169.8(2) . . . . ?
N2 C6 C7 C45 175.7(2) . . . . ?
C5 C6 C7 C45 -11.4(4) . . . . ?
C45 C7 C8 C46 7.5(4) . . . . ?
C6 C7 C8 C46 -173.6(2) . . . . ?
C45 C7 C8 C9 -177.3(2) . . . . ?
C6 C7 C8 C9 1.6(2) . . . . ?
C7 C8 C9 N2 0.4(2) . . . . ?
C46 C8 C9 N2 175.0(2) . . . . ?
C7 C8 C9 C10 -175.5(2) . . . . ?
C46 C8 C9 C10 -0.9(4) . . . . ?
N2 C9 C10 C11 5.3(4) . . . . ?
C8 C9 C10 C11 -179.4(2) . . . . ?
N2 C9 C10 C33 -175.4(2) . . . . ?
C8 C9 C10 C33 -0.1(3) . . . . ?
C9 C10 C11 N3 4.6(4) . . . . ?
C33 C10 C11 N3 -174.7(2) . . . . ?
C9 C10 C11 C12 -178.8(2) . . . . ?
C33 C10 C11 C12 1.9(4) . . . . ?
N3 C11 C12 C13 0.9(3) . . . . ?
C10 C11 C12 C13 -176.3(3) . . . . ?
C11 C12 C13 C14 0.5(3) . . . . ?
C12 C13 C14 N3 -1.8(3) . . . . ?
C12 C13 C14 C15 175.5(3) . . . . ?
N3 C14 C15 C16 -1.0(4) . . . . ?
C13 C14 C15 C16 -177.9(2) . . . . ?
N3 C14 C15 C39 179.4(2) . . . . ?
C13 C14 C15 C39 2.5(4) . . . . ?
C14 C15 C16 N4 -8.0(4) . . . . ?
C39 C15 C16 N4 171.7(2) . . . . ?
C14 C15 C16 C17 173.4(2) . . . . ?
C39 C15 C16 C17 -7.0(3) . . . . ?
N4 C16 C17 C18 -0.6(3) . . . . ?
C15 C16 C17 C18 178.2(2) . . . . ?
C16 C17 C18 C19 -1.8(3) . . . . ?
C17 C18 C19 N4 3.7(3) . . . . ?
C17 C18 C19 C20 -168.7(2) . . . . ?
N4 C19 C20 C1 3.3(3) . . . . ?
C18 C19 C20 C1 174.5(2) . . . . ?
N4 C19 C20 C21 -177.7(2) . . . . ?
C18 C19 C20 C21 -6.5(3) . . . . ?
N1 C1 C20 C19 12.0(4) . . . . ?
C2 C1 C20 C19 -173.9(2) . . . . ?
N1 C1 C20 C21 -167.0(2) . . . . ?
C2 C1 C20 C21 7.2(3) . . . . ?
C19 C20 C21 C22 -71.2(3) . . . . ?
C1 C20 C21 C22 107.8(3) . . . . ?
C19 C20 C21 C26 108.5(2) . . . . ?
C1 C20 C21 C26 -72.5(3) . . . . ?
C26 C21 C22 C23 0.6(4) . . . . ?
C20 C21 C22 C23 -179.7(2) . . . . ?
C21 C22 C23 C24 0.3(5) . . . . ?
C22 C23 C24 C25 -1.1(5) . . . . ?
C23 C24 C25 C26 1.0(4) . . . . ?
C22 C21 C26 C25 -0.8(4) . . . . ?
C20 C21 C26 C25 179.6(2) . . . . ?
C24 C25 C26 C21 0.0(4) . . . . ?
C4 C5 C27 C28 -84.5(3) . . . . ?
C6 C5 C27 C28 94.6(3) . . . . ?
C4 C5 C27 C32 94.8(3) . . . . ?
C6 C5 C27 C32 -86.1(3) . . . . ?
C32 C27 C28 C29 0.5(5) . . . . ?
C5 C27 C28 C29 179.8(3) . . . . ?
C27 C28 C29 C30 -0.7(6) . . . . ?
C28 C29 C30 C31 0.4(6) . . . . ?
C29 C30 C31 C32 0.1(5) . . . . ?
C28 C27 C32 C31 0.1(4) . . . . ?
C5 C27 C32 C31 -179.2(2) . . . . ?
C30 C31 C32 C27 -0.4(5) . . . . ?
C11 C10 C33 C34 -79.3(3) . . . . ?
C9 C10 C33 C34 101.4(3) . . . . ?
C11 C10 C33 C38 98.7(3) . . . . ?
C9 C10 C33 C38 -80.7(3) . . . . ?
C38 C33 C34 C35 2.2(4) . . . . ?
C10 C33 C34 C35 -179.8(2) . . . . ?
C33 C34 C35 C36 -1.6(4) . . . . ?
C34 C35 C36 C37 0.2(5) . . . . ?
C35 C36 C37 C38 0.5(5) . . . . ?
C36 C37 C38 C33 0.2(5) . . . . ?
C34 C33 C38 C37 -1.5(4) . . . . ?
C10 C33 C38 C37 -179.6(2) . . . . ?
C16 C15 C39 C44 -75.7(3) . . . . ?
C14 C15 C39 C44 103.9(3) . . . . ?
C16 C15 C39 C40 102.0(3) . . . . ?
C14 C15 C39 C40 -78.3(3) . . . . ?
C44 C39 C40 C41 1.3(4) . . . . ?
C15 C39 C40 C41 -176.5(2) . . . . ?
C39 C40 C41 C42 -0.7(4) . . . . ?
C40 C41 C42 C43 -0.4(5) . . . . ?
C41 C42 C43 C44 0.8(5) . . . . ?
C40 C39 C44 C43 -0.9(4) . . . . ?
C15 C39 C44 C43 176.9(3) . . . . ?
C42 C43 C44 C39 -0.1(5) . . . . ?
C20 C1 N1 C4 170.0(2) . . . . ?
C2 C1 N1 C4 -4.9(3) . . . . ?
C20 C1 N1 Cu1 -14.1(3) . . . . ?
C2 C1 N1 Cu1 170.98(16) . . . . ?
C5 C4 N1 C1 -166.7(2) . . . . ?
C3 C4 N1 C1 5.3(3) . . . . ?
C5 C4 N1 Cu1 17.4(3) . . . . ?
C3 C4 N1 Cu1 -170.60(16) . . . . ?
C10 C9 N2 C6 173.7(2) . . . . ?
C8 C9 N2 C6 -2.3(2) . . . . ?
C10 C9 N2 Cu1 -9.7(3) . . . . ?
C8 C9 N2 Cu1 174.36(14) . . . . ?
C5 C6 N2 C9 -169.5(2) . . . . ?
C7 C6 N2 C9 3.3(2) . . . . ?
C5 C6 N2 Cu1 13.8(3) . . . . ?
C7 C6 N2 Cu1 -173.38(14) . . . . ?
C15 C14 N3 C11 -174.9(2) . . . . ?
C13 C14 N3 C11 2.3(3) . . . . ?
C15 C14 N3 Cu1 9.4(4) . . . . ?
C13 C14 N3 Cu1 -173.41(18) . . . . ?
C10 C11 N3 C14 175.1(2) . . . . ?
C12 C11 N3 C14 -2.0(3) . . . . ?
C10 C11 N3 Cu1 -9.2(4) . . . . ?
C12 C11 N3 Cu1 173.74(18) . . . . ?
C15 C16 N4 C19 -176.0(2) . . . . ?
C17 C16 N4 C19 2.8(2) . . . . ?
C15 C16 N4 Cu1 7.7(3) . . . . ?
C17 C16 N4 Cu1 -173.41(15) . . . . ?
C20 C19 N4 C16 168.4(2) . . . . ?
C18 C19 N4 C16 -3.9(2) . . . . ?
C20 C19 N4 Cu1 -15.4(3) . . . . ?
C18 C19 N4 Cu1 172.30(15) . . . . ?
